data_4064324
loop_
_publ_author_name
'Pan, Cheng-Ling'
'Chen, Wan'
'Song, Jiangfeng'

_publ_section_title
;
 Lanthanide(II)&#x2212;Alkali Sandwich Complexes with Cation&#x2212;Arene
 \p Interactions: Synthesis, Structure, and Solvent-Mediated Redox
 Transformations
;
_journal_issue 8
_journal_name_full Organometallics
_journal_page_first 2252
_journal_paper_doi 10.1021/om200044j
_journal_volume 30
_journal_year 2011
_chemical_formula_sum 'C80 H108 K2 N4 O2 Si2 Sm'
_chemical_formula_weight 1442.44
_chemical_melting_point ?
_chemical_name_systematic
; 
 ? 
;
_space_group_IT_number 14
_symmetry_cell_setting monoclinic
_symmetry_space_group_name_Hall '-P 2ybc'
_symmetry_space_group_name_H-M 'P 1 21/c 1'
_atom_sites_solution_hydrogens geom
_atom_sites_solution_primary direct
_atom_sites_solution_secondary difmap
_audit_creation_method SHELXL-97
_cell_angle_alpha 90.00
_cell_angle_beta 113.4650(10)
_cell_angle_gamma 90.00
_cell_formula_units_Z 2
_cell_length_a 12.2917(7)
_cell_length_b 22.2862(13)
_cell_length_c 15.2764(8)
_cell_measurement_temperature 173(2)
_cell_measurement_theta_max 26.03
_cell_measurement_theta_min 1.72
_cell_volume 3838.7(4)
_computing_cell_refinement 'Bruker SMART'
_computing_data_collection 'Bruker SMART'
_computing_data_reduction 'Bruker SAINT software (Bruker, 1999)'
_computing_molecular_graphics 'SHELXTL-PLUS (Sheldrick, 1990)'
_computing_publication_material SHELXL-97
_computing_structure_refinement 'SHELXL-97 (Sheldrick, 1997)'
_computing_structure_solution 'SHELXS-97 (Sheldrick, 1990)'
_diffrn_ambient_temperature 273(2)
_diffrn_measured_fraction_theta_full 0.996
_diffrn_measured_fraction_theta_max 0.996
_diffrn_measurement_device_type 'Bruker SMART APEX CCD'
_diffrn_measurement_method '\w scan'
_diffrn_radiation_monochromator graphite
_diffrn_radiation_source 'fine-focus sealed tube'
_diffrn_radiation_type MoK\a
_diffrn_radiation_wavelength 0.71073
_diffrn_reflns_av_R_equivalents 0.0434
_diffrn_reflns_av_sigmaI/netI 0.0544
_diffrn_reflns_limit_h_max 15
_diffrn_reflns_limit_h_min -15
_diffrn_reflns_limit_k_max 27
_diffrn_reflns_limit_k_min -21
_diffrn_reflns_limit_l_max 18
_diffrn_reflns_limit_l_min -11
_diffrn_reflns_number 21099
_diffrn_reflns_theta_full 26.03
_diffrn_reflns_theta_max 26.03
_diffrn_reflns_theta_min 1.72
_diffrn_standards_decay_% None
_diffrn_standards_interval_count None
_diffrn_standards_interval_time None
_diffrn_standards_number None
_exptl_absorpt_coefficient_mu 0.951
_exptl_absorpt_correction_T_max 0.9109
_exptl_absorpt_correction_T_min 0.7635
_exptl_absorpt_correction_type empirical
_exptl_absorpt_process_details SADABS
_exptl_crystal_colour Black
_exptl_crystal_density_diffrn 1.248
_exptl_crystal_density_meas ?
_exptl_crystal_density_method 'not measured'
_exptl_crystal_description Block
_exptl_crystal_F_000 1520
_exptl_crystal_size_max 0.30
_exptl_crystal_size_mid 0.20
_exptl_crystal_size_min 0.10
_refine_diff_density_max 0.444
_refine_diff_density_min -0.296
_refine_diff_density_rms 0.062
_refine_ls_extinction_method none
_refine_ls_goodness_of_fit_ref 1.019
_refine_ls_hydrogen_treatment constr
_refine_ls_matrix_type full
_refine_ls_number_parameters 412
_refine_ls_number_reflns 7540
_refine_ls_number_restraints 0
_refine_ls_restrained_S_all 1.019
_refine_ls_R_factor_all 0.0619
_refine_ls_R_factor_gt 0.0370
_refine_ls_shift/su_max 0.001
_refine_ls_shift/su_mean 0.000
_refine_ls_structure_factor_coef Fsqd
_refine_ls_weighting_details 'calc w=1/[\s^2^(Fo^2^)+(0.0373P)^2^+0.0000P] where P=(Fo^2^+2Fc^2^)/3'
_refine_ls_weighting_scheme calc
_refine_ls_wR_factor_gt 0.0777
_refine_ls_wR_factor_ref 0.0863
_reflns_number_gt 5509
_reflns_number_total 7540
_reflns_threshold_expression >2sigma(I)
_cod_data_source_file om200044j_si_001.cif
_cod_data_source_block m
_cod_depositor_comments
;
The following automatic conversions were performed:

'_chemical_melting_point' value 'not measured' was changed to '?' -
the value is undefined or not given.

'_symmetry_cell_setting' value
'Monoclinic' changed to 'monoclinic' according to
/home/saulius/struct/CIF-dictionaries/cif_core.dic dictionary named
'cif_core.dic' version 2.4.1 from 2010-06-29.

Automatic conversion script
Id: cif_fix_values 1715 2011-07-08 13:25:40Z adriana 

The following automatic conversions were performed:

'_exptl_crystal_density_meas' value 'None' was changed to '?' - the
value is perceived as not measured.

Automatic conversion script
Id: cif_fix_values 3008 2015-01-20 13:52:24Z robertas 
;
_cod_original_sg_symbol_H-M P2(1)/c
_cod_original_formula_sum 'C40 H54 K1 N2 O1 Si1 Sm0.5'
_cod_database_code 4064324

loop_
_symmetry_equiv_pos_as_xyz
'x, y, z'
'-x, y+1/2, -z+1/2'
'-x, -y, -z'
'x, -y-1/2, z-1/2'

loop_
_atom_site_label
_atom_site_type_symbol
_atom_site_fract_x
_atom_site_fract_y
_atom_site_fract_z
_atom_site_U_iso_or_equiv
_atom_site_adp_type
_atom_site_occupancy
_atom_site_symmetry_multiplicity
_atom_site_calc_flag
_atom_site_refinement_flags
Sm1 Sm 0.5000 0.5000 0.0000 0.03883(9) Uani 1 2 d S
Si1 Si 0.54149(6) 0.39736(3) -0.13107(5) 0.02531(17) Uani 1 1 d .
K1 K 0.83101(6) 0.41399(4) 0.27617(5) 0.0508(2) Uani 1 1 d .
O1 O 1.0025(2) 0.35683(11) 0.42855(16) 0.0562(6) Uani 1 1 d .
N1 N 0.42836(18) 0.44716(10) -0.16105(14) 0.0262(5) Uani 1 1 d .
N2 N 0.62220(18) 0.41065(10) -0.01312(14) 0.0274(5) Uani 1 1 d .
C1 C 0.3180(2) 0.45175(12) -0.23436(18) 0.0282(6) Uani 1 1 d .
C2 C 0.2981(2) 0.47451(13) -0.32706(19) 0.0321(7) Uani 1 1 d .
C3 C 0.1846(3) 0.48082(14) -0.3964(2) 0.0396(8) Uani 1 1 d .
H3A H 0.1744 0.4953 -0.4577 0.048 Uiso 1 1 calc R
C4 C 0.0856(3) 0.46664(17) -0.3790(2) 0.0492(9) Uani 1 1 d .
H4A H 0.0082 0.4722 -0.4270 0.059 Uiso 1 1 calc R
C5 C 0.1013(3) 0.44433(15) -0.2908(2) 0.0440(8) Uani 1 1 d .
H5A H 0.0336 0.4348 -0.2782 0.053 Uiso 1 1 calc R
C6 C 0.2137(2) 0.43536(13) -0.2196(2) 0.0342(7) Uani 1 1 d .
C7 C 0.4021(3) 0.48845(13) -0.3537(2) 0.0368(8) Uani 1 1 d .
H7A H 0.4755 0.4886 -0.2935 0.044 Uiso 1 1 calc R
C8 C 0.4164(3) 0.43954(18) -0.4184(2) 0.0580(10) Uani 1 1 d .
H8A H 0.4228 0.4004 -0.3876 0.087 Uiso 1 1 calc R
H8B H 0.4882 0.4472 -0.4297 0.087 Uiso 1 1 calc R
H8C H 0.3472 0.4397 -0.4794 0.087 Uiso 1 1 calc R
C9 C 0.3938(3) 0.54934(17) -0.4020(2) 0.0585(10) Uani 1 1 d .
H9A H 0.3850 0.5810 -0.3608 0.088 Uiso 1 1 calc R
H9B H 0.3250 0.5497 -0.4632 0.088 Uiso 1 1 calc R
H9C H 0.4662 0.5564 -0.4128 0.088 Uiso 1 1 calc R
C10 C 0.2247(3) 0.40479(15) -0.1277(2) 0.0437(8) Uani 1 1 d .
H10A H 0.3087 0.3911 -0.0947 0.052 Uiso 1 1 calc R
C11 C 0.1995(3) 0.44796(17) -0.0600(2) 0.0586(10) Uani 1 1 d .
H11A H 0.2507 0.4833 -0.0489 0.088 Uiso 1 1 calc R
H11B H 0.2153 0.4277 0.0008 0.088 Uiso 1 1 calc R
H11C H 0.1162 0.4605 -0.0887 0.088 Uiso 1 1 calc R
C12 C 0.1452(3) 0.34928(16) -0.1437(3) 0.0603(10) Uani 1 1 d .
H12A H 0.1609 0.3215 -0.1871 0.090 Uiso 1 1 calc R
H12B H 0.0618 0.3616 -0.1719 0.090 Uiso 1 1 calc R
H12C H 0.1622 0.3293 -0.0825 0.090 Uiso 1 1 calc R
C13 C 0.6892(2) 0.37024(12) 0.05573(18) 0.0287(6) Uani 1 1 d .
C14 C 0.6367(3) 0.33626(13) 0.10875(19) 0.0355(7) Uani 1 1 d .
C15 C 0.7053(3) 0.29597(14) 0.1784(2) 0.0444(8) Uani 1 1 d .
H15A H 0.6658 0.2708 0.2114 0.053 Uiso 1 1 calc R
C16 C 0.8235(3) 0.28600(14) 0.1985(2) 0.0471(8) Uani 1 1 d .
H16A H 0.8674 0.2526 0.2419 0.057 Uiso 1 1 calc R
C17 C 0.8753(3) 0.31785(14) 0.1480(2) 0.0397(7) Uani 1 1 d .
H17A H 0.9588 0.3083 0.1578 0.048 Uiso 1 1 calc R
C18 C 0.8128(2) 0.35995(13) 0.07900(19) 0.0332(7) Uani 1 1 d .
C19 C 0.5066(3) 0.34402(15) 0.0873(2) 0.0420(8) Uani 1 1 d .
H19A H 0.4690 0.3622 0.0222 0.050 Uiso 1 1 calc R
C20 C 0.4414(3) 0.28542(17) 0.0849(3) 0.0605(10) Uani 1 1 d .
H20A H 0.4533 0.2576 0.0398 0.091 Uiso 1 1 calc R
H20B H 0.3565 0.2935 0.0646 0.091 Uiso 1 1 calc R
H20C H 0.4724 0.2674 0.1487 0.091 Uiso 1 1 calc R
C21 C 0.4881(3) 0.38836(16) 0.1574(2) 0.0576(10) Uani 1 1 d .
H21A H 0.5291 0.4261 0.1575 0.086 Uiso 1 1 calc R
H21B H 0.5202 0.3711 0.2217 0.086 Uiso 1 1 calc R
H21C H 0.4031 0.3961 0.1376 0.086 Uiso 1 1 calc R
C22 C 0.8762(3) 0.39257(15) 0.0262(2) 0.0411(8) Uani 1 1 d .
H22A H 0.8219 0.4249 -0.0127 0.049 Uiso 1 1 calc R
C23 C 0.9009(3) 0.35061(18) -0.0428(2) 0.0675(12) Uani 1 1 d .
H23A H 0.8268 0.3315 -0.0852 0.101 Uiso 1 1 calc R
H23B H 0.9576 0.3197 -0.0066 0.101 Uiso 1 1 calc R
H23C H 0.9342 0.3737 -0.0809 0.101 Uiso 1 1 calc R
C24 C 0.9918(3) 0.42290(18) 0.0933(2) 0.0638(11) Uani 1 1 d .
H24A H 0.9750 0.4497 0.1373 0.096 Uiso 1 1 calc R
H24B H 1.0252 0.4462 0.0555 0.096 Uiso 1 1 calc R
H24C H 1.0488 0.3921 0.1298 0.096 Uiso 1 1 calc R
C25 C 0.4879(3) 0.31666(13) -0.1540(2) 0.0339(7) Uani 1 1 d .
C26 C 0.3737(3) 0.30199(15) -0.2157(3) 0.0517(9) Uani 1 1 d .
H26A H 0.3220 0.3328 -0.2523 0.062 Uiso 1 1 calc R
C27 C 0.3324(3) 0.24247(19) -0.2256(3) 0.0717(13) Uani 1 1 d .
H27A H 0.2537 0.2332 -0.2685 0.086 Uiso 1 1 calc R
C28 C 0.4060(4) 0.19817(18) -0.1732(3) 0.0715(13) Uani 1 1 d .
H28A H 0.3774 0.1582 -0.1780 0.086 Uiso 1 1 calc R
C29 C 0.5203(4) 0.21078(16) -0.1139(3) 0.0657(11) Uani 1 1 d .
H29A H 0.5721 0.1795 -0.0794 0.079 Uiso 1 1 calc R
C30 C 0.5602(3) 0.26917(15) -0.1043(2) 0.0507(9) Uani 1 1 d .
H30A H 0.6398 0.2774 -0.0623 0.061 Uiso 1 1 calc R
C31 C 0.6367(2) 0.40774(13) -0.20239(18) 0.0289(6) Uani 1 1 d .
C32 C 0.6475(3) 0.36399(14) -0.2638(2) 0.0398(7) Uani 1 1 d .
H32A H 0.6076 0.3268 -0.2693 0.048 Uiso 1 1 calc R
C33 C 0.7149(3) 0.37326(17) -0.3173(2) 0.0494(9) Uani 1 1 d .
H33A H 0.7206 0.3426 -0.3585 0.059 Uiso 1 1 calc R
C34 C 0.7734(3) 0.42672(18) -0.3107(2) 0.0503(9) Uani 1 1 d .
H34A H 0.8189 0.4333 -0.3475 0.060 Uiso 1 1 calc R
C35 C 0.7655(3) 0.47083(17) -0.2500(2) 0.0457(8) Uani 1 1 d .
H35A H 0.8063 0.5078 -0.2447 0.055 Uiso 1 1 calc R
C36 C 0.6979(2) 0.46133(14) -0.19669(19) 0.0354(7) Uani 1 1 d .
H36A H 0.6933 0.4921 -0.1553 0.042 Uiso 1 1 calc R
C37 C 0.8559(4) 0.3270(2) 0.4847(3) 0.0839(13) Uani 1 1 d .
H37A H 0.8425 0.3031 0.5334 0.126 Uiso 1 1 calc R
H37B H 0.8052 0.3121 0.4212 0.126 Uiso 1 1 calc R
H37C H 0.8366 0.3691 0.4905 0.126 Uiso 1 1 calc R
C38 C 0.9831(3) 0.3221(2) 0.4987(3) 0.0757(12) Uani 1 1 d .
H38A H 1.0347 0.3367 0.5632 0.091 Uiso 1 1 calc R
H38B H 1.0032 0.2796 0.4935 0.091 Uiso 1 1 calc R
C39 C 1.1223(3) 0.3516(2) 0.4365(3) 0.0746(12) Uani 1 1 d .
H39A H 1.1393 0.3095 0.4259 0.090 Uiso 1 1 calc R
H39B H 1.1779 0.3636 0.5013 0.090 Uiso 1 1 calc R
C40 C 1.1384(4) 0.3910(2) 0.3644(3) 0.0903(15) Uani 1 1 d .
H40A H 1.2201 0.3875 0.3693 0.135 Uiso 1 1 calc R
H40B H 1.1226 0.4327 0.3759 0.135 Uiso 1 1 calc R
H40C H 1.0833 0.3788 0.3004 0.135 Uiso 1 1 calc R

loop_
_atom_site_aniso_label
_atom_site_aniso_U_11
_atom_site_aniso_U_22
_atom_site_aniso_U_33
_atom_site_aniso_U_23
_atom_site_aniso_U_13
_atom_site_aniso_U_12
Sm1 0.04616(15) 0.03922(14) 0.02687(12) -0.00639(10) 0.01004(9) 0.01515(12)
Si1 0.0286(4) 0.0254(4) 0.0263(4) -0.0009(3) 0.0155(3) 0.0004(3)
K1 0.0513(5) 0.0559(5) 0.0443(4) -0.0080(3) 0.0182(3) 0.0031(4)
O1 0.0545(15) 0.0558(17) 0.0557(15) -0.0015(12) 0.0192(12) -0.0003(12)
N1 0.0247(12) 0.0316(14) 0.0237(12) -0.0027(9) 0.0109(10) 0.0001(10)
N2 0.0301(13) 0.0285(14) 0.0254(12) 0.0026(10) 0.0129(10) 0.0039(10)
C1 0.0302(15) 0.0271(16) 0.0287(15) -0.0042(12) 0.0133(12) 0.0014(12)
C2 0.0315(16) 0.0327(17) 0.0309(16) -0.0050(12) 0.0112(13) 0.0020(13)
C3 0.0373(18) 0.050(2) 0.0277(16) -0.0021(13) 0.0087(13) 0.0056(14)
C4 0.0277(17) 0.067(3) 0.0402(19) -0.0021(17) 0.0004(14) 0.0047(17)
C5 0.0256(17) 0.055(2) 0.051(2) -0.0062(16) 0.0157(15) -0.0014(15)
C6 0.0301(16) 0.0360(18) 0.0385(17) -0.0035(13) 0.0156(13) 0.0009(13)
C7 0.0327(16) 0.049(2) 0.0278(15) 0.0067(13) 0.0111(13) 0.0025(14)
C8 0.045(2) 0.085(3) 0.048(2) -0.0101(19) 0.0236(17) 0.0082(19)
C9 0.059(2) 0.069(3) 0.047(2) 0.0178(18) 0.0204(18) -0.001(2)
C10 0.0310(17) 0.057(2) 0.049(2) 0.0078(16) 0.0223(15) 0.0016(15)
C11 0.063(2) 0.074(3) 0.051(2) -0.0114(18) 0.0350(19) -0.011(2)
C12 0.064(2) 0.053(2) 0.081(3) -0.0001(19) 0.048(2) -0.0097(19)
C13 0.0357(16) 0.0256(16) 0.0259(15) -0.0028(11) 0.0135(12) 0.0027(13)
C14 0.0421(18) 0.0329(18) 0.0318(16) 0.0005(13) 0.0152(14) -0.0023(14)
C15 0.057(2) 0.0360(19) 0.0387(18) 0.0095(14) 0.0172(16) -0.0050(16)
C16 0.050(2) 0.037(2) 0.0428(19) 0.0085(14) 0.0058(16) 0.0098(16)
C17 0.0369(17) 0.0373(19) 0.0376(18) -0.0014(14) 0.0072(14) 0.0080(15)
C18 0.0355(17) 0.0321(17) 0.0302(16) -0.0009(12) 0.0113(13) 0.0070(13)
C19 0.0460(19) 0.047(2) 0.0373(18) 0.0107(14) 0.0216(15) -0.0019(16)
C20 0.057(2) 0.065(3) 0.074(3) -0.0072(19) 0.041(2) -0.013(2)
C21 0.075(3) 0.047(2) 0.068(2) 0.0023(18) 0.047(2) 0.0000(19)
C22 0.0329(17) 0.052(2) 0.0403(18) 0.0096(15) 0.0166(14) 0.0100(15)
C23 0.075(3) 0.078(3) 0.066(2) 0.014(2) 0.045(2) 0.037(2)
C24 0.040(2) 0.075(3) 0.068(3) 0.020(2) 0.0122(18) -0.0047(19)
C25 0.0466(19) 0.0267(17) 0.0416(17) -0.0078(13) 0.0315(15) -0.0030(14)
C26 0.045(2) 0.036(2) 0.082(3) -0.0244(17) 0.0338(19) -0.0084(16)
C27 0.054(2) 0.063(3) 0.120(3) -0.046(3) 0.058(2) -0.027(2)
C28 0.099(3) 0.036(2) 0.127(4) -0.022(2) 0.095(3) -0.018(2)
C29 0.113(4) 0.032(2) 0.073(3) -0.0044(18) 0.059(3) -0.003(2)
C30 0.077(2) 0.031(2) 0.049(2) -0.0059(15) 0.0312(18) 0.0015(18)
C31 0.0275(15) 0.0339(17) 0.0257(15) 0.0010(12) 0.0111(12) 0.0026(13)
C32 0.0458(19) 0.041(2) 0.0433(18) -0.0011(14) 0.0294(15) 0.0032(15)
C33 0.048(2) 0.068(3) 0.0417(19) -0.0031(17) 0.0280(16) 0.0097(18)
C34 0.0341(18) 0.086(3) 0.0382(19) 0.0064(18) 0.0221(15) 0.0003(18)
C35 0.0356(18) 0.062(2) 0.0398(19) 0.0061(16) 0.0153(15) -0.0141(16)
C36 0.0305(16) 0.045(2) 0.0308(16) -0.0017(13) 0.0125(13) -0.0051(14)
C37 0.091(3) 0.079(3) 0.096(3) 0.016(2) 0.053(3) 0.000(3)
C38 0.073(3) 0.055(3) 0.090(3) 0.010(2) 0.022(2) -0.001(2)
C39 0.054(3) 0.067(3) 0.093(3) -0.010(2) 0.019(2) 0.003(2)
C40 0.066(3) 0.138(5) 0.070(3) -0.022(3) 0.031(2) -0.015(3)

loop_
_atom_type_symbol
_atom_type_description
_atom_type_scat_dispersion_real
_atom_type_scat_dispersion_imag
_atom_type_scat_source
C C 0.0033 0.0016 'International Tables Vol C Tables 4.2.6.8 and 6.1.1.4'
H H 0.0000 0.0000 'International Tables Vol C Tables 4.2.6.8 and 6.1.1.4'
N N 0.0061 0.0033 'International Tables Vol C Tables 4.2.6.8 and 6.1.1.4'
O O 0.0106 0.0060 'International Tables Vol C Tables 4.2.6.8 and 6.1.1.4'
Si Si 0.0817 0.0704 'International Tables Vol C Tables 4.2.6.8 and 6.1.1.4'
Sm Sm -0.1638 3.4418 'International Tables Vol C Tables 4.2.6.8 and 6.1.1.4'
K K 0.2009 0.2494 'International Tables Vol C Tables 4.2.6.8 and 6.1.1.4'

loop_
_geom_angle_atom_site_label_1
_geom_angle_atom_site_label_2
_geom_angle_atom_site_label_3
_geom_angle
_geom_angle_site_symmetry_1
_geom_angle_site_symmetry_3
N1 Sm1 N1 180.00(10) . 3_665
N1 Sm1 N2 63.32(7) . .
N1 Sm1 N2 116.68(7) 3_665 .
N1 Sm1 N2 116.68(7) . 3_665
N1 Sm1 N2 63.32(7) 3_665 3_665
N2 Sm1 N2 180.00(9) . 3_665
N1 Sm1 Si1 31.60(5) . .
N1 Sm1 Si1 148.40(5) 3_665 .
N2 Sm1 Si1 31.79(5) . .
N2 Sm1 Si1 148.21(5) 3_665 .
N1 Sm1 Si1 148.40(5) . 3_665
N1 Sm1 Si1 31.60(5) 3_665 3_665
N2 Sm1 Si1 148.21(5) . 3_665
N2 Sm1 Si1 31.79(5) 3_665 3_665
Si1 Sm1 Si1 180.00(2) . 3_665
N1 Si1 N2 104.01(10) . .
N1 Si1 C25 112.56(12) . .
N2 Si1 C25 111.90(12) . .
N1 Si1 C31 113.03(11) . .
N2 Si1 C31 110.66(11) . .
C25 Si1 C31 104.86(12) . .
N1 Si1 Sm1 52.03(7) . .
N2 Si1 Sm1 52.13(7) . .
C25 Si1 Sm1 131.29(8) . .
C31 Si1 Sm1 123.82(9) . .
O1 K1 C3 93.28(8) . 3_665
O1 K1 C4 88.92(8) . 3_665
C3 K1 C4 26.25(8) 3_665 3_665
O1 K1 C16 78.02(8) . .
C3 K1 C16 162.07(9) 3_665 .
C4 K1 C16 163.55(9) 3_665 .
O1 K1 C17 86.93(7) . .
C3 K1 C17 171.42(9) 3_665 .
C4 K1 C17 145.27(9) 3_665 .
C16 K1 C17 25.77(8) . .
O1 K1 C15 94.66(8) . .
C3 K1 C15 143.60(9) 3_665 .
C4 K1 C15 169.71(9) 3_665 .
C16 K1 C15 25.72(8) . .
C17 K1 C15 44.78(8) . .
O1 K1 C18 111.64(7) . .
C3 K1 C18 150.77(8) 3_665 .
C4 K1 C18 134.66(9) 3_665 .
C16 K1 C18 45.64(8) . .
C17 K1 C18 25.64(7) . .
C15 K1 C18 52.35(8) . .
O1 K1 C2 116.09(7) . 3_665
C3 K1 C2 25.42(7) 3_665 3_665
C4 K1 C2 45.31(8) 3_665 3_665
C16 K1 C2 150.51(8) . 3_665
C17 K1 C2 156.79(8) . 3_665
C15 K1 C2 124.89(8) . 3_665
C18 K1 C2 132.12(7) . 3_665
O1 K1 C14 119.90(8) . .
C3 K1 C14 133.71(8) 3_665 .
C4 K1 C14 150.23(8) 3_665 .
C16 K1 C14 45.30(8) . .
C17 K1 C14 52.19(8) . .
C15 K1 C14 25.29(7) . .
C18 K1 C14 44.89(7) . .
C2 K1 C14 109.09(7) 3_665 .
O1 K1 C5 107.62(8) . 3_665
C3 K1 C5 44.21(8) 3_665 3_665
C4 K1 C5 24.96(8) 3_665 3_665
C16 K1 C5 153.47(9) . 3_665
C17 K1 C5 127.71(8) . 3_665
C15 K1 C5 156.63(8) . 3_665
C18 K1 C5 110.73(8) . 3_665
C2 K1 C5 50.81(7) 3_665 3_665
C14 K1 C5 131.71(8) . 3_665
O1 K1 C13 130.45(7) . .
C3 K1 C13 136.03(8) 3_665 .
C4 K1 C13 136.33(8) 3_665 .
C16 K1 C13 53.37(7) . .
C17 K1 C13 45.27(7) . .
C15 K1 C13 45.07(7) . .
C18 K1 C13 25.70(7) . .
C2 K1 C13 111.67(7) 3_665 .
C14 K1 C13 25.58(6) . .
C5 K1 C13 112.21(8) 3_665 .
O1 K1 C1 137.13(7) . 3_665
C3 K1 C1 44.01(7) 3_665 3_665
C4 K1 C1 51.75(7) 3_665 3_665
C16 K1 C1 143.56(8) . 3_665
C17 K1 C1 134.52(7) . 3_665
C15 K1 C1 121.39(8) . 3_665
C18 K1 C1 108.90(7) . 3_665
C2 K1 C1 24.58(6) 3_665 3_665
C14 K1 C1 98.56(7) . 3_665
C5 K1 C1 43.03(7) 3_665 3_665
C13 K1 C1 92.42(6) . 3_665
C38 O1 C39 111.6(3) . .
C38 O1 K1 126.1(2) . .
C39 O1 K1 121.6(2) . .
C1 N1 Si1 134.88(18) . .
C1 N1 Sm1 126.96(16) . .
Si1 N1 Sm1 96.37(9) . .
C13 N2 Si1 127.78(19) . .
C13 N2 Sm1 129.88(16) . .
Si1 N2 Sm1 96.08(9) . .
N1 C1 C2 123.8(2) . .
N1 C1 C6 120.4(2) . .
C2 C1 C6 115.7(2) . .
N1 C1 K1 119.74(16) . 3_665
C2 C1 K1 68.80(15) . 3_665
C6 C1 K1 78.86(16) . 3_665
C3 C2 C1 121.2(3) . .
C3 C2 C7 118.2(3) . .
C1 C2 C7 120.5(2) . .
C3 C2 K1 70.21(17) . 3_665
C1 C2 K1 86.62(15) . 3_665
C7 C2 K1 117.18(18) . 3_665
C4 C3 C2 121.7(3) . .
C4 C3 K1 77.68(19) . 3_665
C2 C3 K1 84.38(17) . 3_665
C4 C3 H3A 119.1 . .
C2 C3 H3A 119.1 . .
K1 C3 H3A 108.6 3_665 .
C5 C4 C3 118.7(3) . .
C5 C4 K1 85.6(2) . 3_665
C3 C4 K1 76.06(19) . 3_665
C5 C4 H4A 120.6 . .
C3 C4 H4A 120.6 . .
K1 C4 H4A 108.1 3_665 .
C4 C5 C6 121.8(3) . .
C4 C5 K1 69.4(2) . 3_665
C6 C5 K1 86.49(19) . 3_665
C4 C5 H5A 119.1 . .
C6 C5 H5A 119.1 . .
K1 C5 H5A 115.1 3_665 .
C5 C6 C1 120.8(3) . .
C5 C6 C10 118.9(3) . .
C1 C6 C10 120.2(2) . .
C5 C6 K1 69.83(18) . 3_665
C1 C6 K1 77.08(16) . 3_665
C10 C6 K1 127.90(19) . 3_665
C2 C7 C8 110.7(3) . .
C2 C7 C9 114.2(3) . .
C8 C7 C9 108.9(3) . .
C2 C7 H7A 107.6 . .
C8 C7 H7A 107.6 . .
C9 C7 H7A 107.6 . .
C7 C8 H8A 109.5 . .
C7 C8 H8B 109.5 . .
H8A C8 H8B 109.5 . .
C7 C8 H8C 109.5 . .
H8A C8 H8C 109.5 . .
H8B C8 H8C 109.5 . .
C7 C9 H9A 109.5 . .
C7 C9 H9B 109.5 . .
H9A C9 H9B 109.5 . .
C7 C9 H9C 109.5 . .
H9A C9 H9C 109.5 . .
H9B C9 H9C 109.5 . .
C6 C10 C11 112.0(3) . .
C6 C10 C12 113.4(3) . .
C11 C10 C12 109.1(2) . .
C6 C10 H10A 107.3 . .
C11 C10 H10A 107.3 . .
C12 C10 H10A 107.3 . .
C10 C11 H11A 109.5 . .
C10 C11 H11B 109.5 . .
H11A C11 H11B 109.5 . .
C10 C11 H11C 109.5 . .
H11A C11 H11C 109.5 . .
H11B C11 H11C 109.5 . .
C10 C12 H12A 109.5 . .
C10 C12 H12B 109.5 . .
H12A C12 H12B 109.5 . .
C10 C12 H12C 109.5 . .
H12A C12 H12C 109.5 . .
H12B C12 H12C 109.5 . .
N2 C13 C18 123.0(2) . .
N2 C13 C14 120.5(2) . .
C18 C13 C14 116.5(2) . .
N2 C13 K1 120.17(17) . .
C18 C13 K1 73.40(15) . .
C14 C13 K1 75.58(15) . .
C15 C14 C13 120.0(3) . .
C15 C14 C19 120.5(3) . .
C13 C14 C19 119.5(2) . .
C15 C14 K1 73.01(18) . .
C13 C14 K1 78.84(16) . .
C19 C14 K1 119.82(18) . .
C16 C15 C14 122.6(3) . .
C16 C15 K1 75.62(19) . .
C14 C15 K1 81.70(19) . .
C16 C15 H15A 118.6 . .
C14 C15 H15A 118.6 . .
K1 C15 H15A 118.6 . .
C17 C16 C15 118.3(3) . .
C17 C16 K1 77.81(19) . .
C15 C16 K1 78.66(19) . .
C17 C16 H16A 120.6 . .
C15 C16 H16A 120.6 . .
K1 C16 H16A 120.6 . .
C16 C17 C18 122.2(3) . .
C16 C17 K1 76.42(18) . .
C18 C17 K1 80.15(17) . .
C16 C17 H17A 118.8 . .
C18 C17 H17A 118.8 . .
K1 C17 H17A 118.8 . .
C17 C18 C13 120.4(3) . .
C17 C18 C22 118.8(3) . .
C13 C18 C22 120.7(2) . .
C17 C18 K1 74.21(16) . .
C13 C18 K1 80.90(15) . .
C22 C18 K1 117.91(19) . .
C14 C19 C20 114.1(3) . .
C14 C19 C21 111.1(3) . .
C20 C19 C21 110.1(2) . .
C14 C19 H19A 107.0 . .
C20 C19 H19A 107.0 . .
C21 C19 H19A 107.0 . .
C19 C20 H20A 109.5 . .
C19 C20 H20B 109.5 . .
H20A C20 H20B 109.5 . .
C19 C20 H20C 109.5 . .
H20A C20 H20C 109.5 . .
H20B C20 H20C 109.5 . .
C19 C21 H21A 109.5 . .
C19 C21 H21B 109.5 . .
H21A C21 H21B 109.5 . .
C19 C21 H21C 109.5 . .
H21A C21 H21C 109.5 . .
H21B C21 H21C 109.5 . .
C18 C22 C23 111.1(3) . .
C18 C22 C24 113.0(2) . .
C23 C22 C24 110.1(3) . .
C18 C22 H22A 107.4 . .
C23 C22 H22A 107.4 . .
C24 C22 H22A 107.4 . .
C22 C23 H23A 109.5 . .
C22 C23 H23B 109.5 . .
H23A C23 H23B 109.5 . .
C22 C23 H23C 109.5 . .
H23A C23 H23C 109.5 . .
H23B C23 H23C 109.5 . .
C22 C24 H24A 109.5 . .
C22 C24 H24B 109.5 . .
H24A C24 H24B 109.5 . .
C22 C24 H24C 109.5 . .
H24A C24 H24C 109.5 . .
H24B C24 H24C 109.5 . .
C26 C25 C30 116.4(3) . .
C26 C25 Si1 122.2(2) . .
C30 C25 Si1 121.3(2) . .
C25 C26 C27 121.4(4) . .
C25 C26 H26A 119.3 . .
C27 C26 H26A 119.3 . .
C28 C27 C26 119.6(4) . .
C28 C27 H27A 120.2 . .
C26 C27 H27A 120.2 . .
C27 C28 C29 120.5(4) . .
C27 C28 H28A 119.7 . .
C29 C28 H28A 119.7 . .
C28 C29 C30 119.6(4) . .
C28 C29 H29A 120.2 . .
C30 C29 H29A 120.2 . .
C29 C30 C25 122.4(4) . .
C29 C30 H30A 118.8 . .
C25 C30 H30A 118.8 . .
C32 C31 C36 116.5(2) . .
C32 C31 Si1 123.0(2) . .
C36 C31 Si1 120.5(2) . .
C33 C32 C31 122.0(3) . .
C33 C32 H32A 119.0 . .
C31 C32 H32A 119.0 . .
C34 C33 C32 120.1(3) . .
C34 C33 H33A 120.0 . .
C32 C33 H33A 120.0 . .
C33 C34 C35 119.5(3) . .
C33 C34 H34A 120.2 . .
C35 C34 H34A 120.2 . .
C34 C35 C36 120.2(3) . .
C34 C35 H35A 119.9 . .
C36 C35 H35A 119.9 . .
C35 C36 C31 121.7(3) . .
C35 C36 H36A 119.1 . .
C31 C36 H36A 119.1 . .
C38 C37 H37A 109.5 . .
C38 C37 H37B 109.5 . .
H37A C37 H37B 109.5 . .
C38 C37 H37C 109.5 . .
H37A C37 H37C 109.5 . .
H37B C37 H37C 109.5 . .
O1 C38 C37 109.5(3) . .
O1 C38 H38A 109.8 . .
C37 C38 H38A 109.8 . .
O1 C38 H38B 109.8 . .
C37 C38 H38B 109.8 . .
H38A C38 H38B 108.2 . .
O1 C39 C40 109.0(3) . .
O1 C39 H39A 109.9 . .
C40 C39 H39A 109.9 . .
O1 C39 H39B 109.9 . .
C40 C39 H39B 109.9 . .
H39A C39 H39B 108.3 . .
C39 C40 K1 85.9(2) . .
C39 C40 H40A 109.5 . .
K1 C40 H40A 162.8 . .
C39 C40 H40B 109.5 . .
K1 C40 H40B 70.7 . .
H40A C40 H40B 109.5 . .
C39 C40 H40C 109.5 . .
K1 C40 H40C 56.4 . .
H40A C40 H40C 109.5 . .
H40B C40 H40C 109.5 . .

loop_
_geom_bond_atom_site_label_1
_geom_bond_atom_site_label_2
_geom_bond_distance
_geom_bond_site_symmetry_2
Sm1 N1 2.547(2) .
Sm1 N1 2.547(2) 3_665
Sm1 N2 2.550(2) .
Sm1 N2 2.550(2) 3_665
Sm1 Si1 3.2116(7) .
Sm1 Si1 3.2116(7) 3_665
Si1 N1 1.693(2) .
Si1 N2 1.701(2) .
Si1 C25 1.899(3) .
Si1 C31 1.904(3) .
K1 O1 2.752(2) .
K1 C3 3.032(3) 3_665
K1 C4 3.052(4) 3_665
K1 C16 3.077(3) .
K1 C17 3.094(3) .
K1 C15 3.114(3) .
K1 C18 3.168(3) .
K1 C2 3.206(3) 3_665
K1 C14 3.222(3) .
K1 C5 3.250(3) 3_665
K1 C13 3.264(3) .
K1 C1 3.433(3) 3_665
O1 C38 1.417(4) .
O1 C39 1.433(4) .
N1 C1 1.376(3) .
N2 C13 1.381(3) .
C1 C2 1.430(4) .
C1 C6 1.436(4) .
C1 K1 3.433(3) 3_665
C2 C3 1.383(4) .
C2 C7 1.520(4) .
C2 K1 3.206(3) 3_665
C3 C4 1.382(4) .
C3 K1 3.032(3) 3_665
C3 H3A 0.9500 .
C4 C5 1.376(4) .
C4 K1 3.052(4) 3_665
C4 H4A 0.9500 .
C5 C6 1.390(4) .
C5 K1 3.250(3) 3_665
C5 H5A 0.9500 .
C6 C10 1.517(4) .
C6 K1 3.456(3) 3_665
C7 C8 1.528(4) .
C7 C9 1.528(4) .
C7 H7A 1.0000 .
C8 H8A 0.9800 .
C8 H8B 0.9800 .
C8 H8C 0.9800 .
C9 H9A 0.9800 .
C9 H9B 0.9800 .
C9 H9C 0.9800 .
C10 C11 1.531(4) .
C10 C12 1.534(4) .
C10 H10A 1.0000 .
C11 H11A 0.9800 .
C11 H11B 0.9800 .
C11 H11C 0.9800 .
C12 H12A 0.9800 .
C12 H12B 0.9800 .
C12 H12C 0.9800 .
C13 C18 1.433(4) .
C13 C14 1.437(4) .
C14 C15 1.391(4) .
C14 C19 1.509(4) .
C15 C16 1.378(4) .
C15 H15A 1.0000 .
C16 C17 1.376(4) .
C16 H16A 1.0000 .
C17 C18 1.391(4) .
C17 H17A 1.0000 .
C18 C22 1.512(4) .
C19 C20 1.525(4) .
C19 C21 1.539(4) .
C19 H19A 1.0000 .
C20 H20A 0.9800 .
C20 H20B 0.9800 .
C20 H20C 0.9800 .
C21 H21A 0.9800 .
C21 H21B 0.9800 .
C21 H21C 0.9800 .
C22 C23 1.528(4) .
C22 C24 1.538(4) .
C22 H22A 1.0000 .
C23 H23A 0.9800 .
C23 H23B 0.9800 .
C23 H23C 0.9800 .
C24 H24A 0.9800 .
C24 H24B 0.9800 .
C24 H24C 0.9800 .
C25 C26 1.384(4) .
C25 C30 1.396(4) .
C26 C27 1.407(5) .
C26 H26A 0.9500 .
C27 C28 1.363(6) .
C27 H27A 0.9500 .
C28 C29 1.364(5) .
C28 H28A 0.9500 .
C29 C30 1.378(5) .
C29 H29A 0.9500 .
C30 H30A 0.9500 .
C31 C32 1.395(4) .
C31 C36 1.396(4) .
C32 C33 1.393(4) .
C32 H32A 0.9500 .
C33 C34 1.374(5) .
C33 H33A 0.9500 .
C34 C35 1.381(5) .
C34 H34A 0.9500 .
C35 C36 1.392(4) .
C35 H35A 0.9500 .
C36 H36A 0.9500 .
C37 C38 1.495(5) .
C37 H37A 0.9800 .
C37 H37B 0.9800 .
C37 H37C 0.9800 .
C38 H38A 0.9900 .
C38 H38B 0.9900 .
C39 C40 1.482(5) .
C39 H39A 0.9900 .
C39 H39B 0.9900 .
C40 H40A 0.9800 .
C40 H40B 0.9800 .
C40 H40C 0.9800 .

loop_
_geom_torsion_atom_site_label_1
_geom_torsion_atom_site_label_2
_geom_torsion_atom_site_label_3
_geom_torsion_atom_site_label_4
_geom_torsion
_geom_torsion_site_symmetry_1
_geom_torsion_site_symmetry_4
N1 Sm1 Si1 N1 180.0 3_665 .
N2 Sm1 Si1 N1 174.76(13) . .
N2 Sm1 Si1 N1 -5.24(13) 3_665 .
Si1 Sm1 Si1 N1 -81(99) 3_665 .
N1 Sm1 Si1 N2 -174.76(13) . .
N1 Sm1 Si1 N2 5.24(13) 3_665 .
N2 Sm1 Si1 N2 180.0 3_665 .
Si1 Sm1 Si1 N2 104(99) 3_665 .
N1 Sm1 Si1 C25 -87.85(16) . .
N1 Sm1 Si1 C25 92.15(16) 3_665 .
N2 Sm1 Si1 C25 86.91(16) . .
N2 Sm1 Si1 C25 -93.09(16) 3_665 .
Si1 Sm1 Si1 C25 -169(100) 3_665 .
N1 Sm1 Si1 C31 94.27(13) . .
N1 Sm1 Si1 C31 -85.73(13) 3_665 .
N2 Sm1 Si1 C31 -90.97(13) . .
N2 Sm1 Si1 C31 89.03(13) 3_665 .
Si1 Sm1 Si1 C31 14(100) 3_665 .
C3 K1 O1 C38 80.0(3) 3_665 .
C4 K1 O1 C38 105.9(3) 3_665 .
C16 K1 O1 C38 -84.2(3) . .
C17 K1 O1 C38 -108.6(3) . .
C15 K1 O1 C38 -64.5(3) . .
C18 K1 O1 C38 -115.7(3) . .
C2 K1 O1 C38 68.3(3) 3_665 .
C14 K1 O1 C38 -66.3(3) . .
C5 K1 O1 C38 122.6(3) 3_665 .
C13 K1 O1 C38 -95.0(3) . .
C1 K1 O1 C38 84.4(3) 3_665 .
C3 K1 O1 C39 -110.1(3) 3_665 .
C4 K1 O1 C39 -84.2(3) 3_665 .
C16 K1 O1 C39 85.7(3) . .
C17 K1 O1 C39 61.3(3) . .
C15 K1 O1 C39 105.5(3) . .
C18 K1 O1 C39 54.3(3) . .
C2 K1 O1 C39 -121.8(2) 3_665 .
C14 K1 O1 C39 103.7(3) . .
C5 K1 O1 C39 -67.4(3) 3_665 .
C13 K1 O1 C39 75.0(3) . .
C1 K1 O1 C39 -105.7(3) 3_665 .
N2 Si1 N1 C1 -160.5(2) . .
C25 Si1 N1 C1 -39.2(3) . .
C31 Si1 N1 C1 79.4(3) . .
Sm1 Si1 N1 C1 -164.8(3) . .
N2 Si1 N1 Sm1 4.26(11) . .
C25 Si1 N1 Sm1 125.60(10) . .
C31 Si1 N1 Sm1 -115.82(10) . .
N1 Sm1 N1 C1 153(100) 3_665 .
N2 Sm1 N1 C1 163.4(2) . .
N2 Sm1 N1 C1 -16.6(2) 3_665 .
Si1 Sm1 N1 C1 166.5(3) . .
Si1 Sm1 N1 C1 -13.5(3) 3_665 .
N1 Sm1 N1 Si1 -14(100) 3_665 .
N2 Sm1 N1 Si1 -3.09(8) . .
N2 Sm1 N1 Si1 176.91(8) 3_665 .
Si1 Sm1 N1 Si1 180.0 3_665 .
N1 Si1 N2 C13 149.7(2) . .
C25 Si1 N2 C13 27.9(3) . .
C31 Si1 N2 C13 -88.7(2) . .
Sm1 Si1 N2 C13 153.9(3) . .
N1 Si1 N2 Sm1 -4.26(11) . .
C25 Si1 N2 Sm1 -126.03(10) . .
C31 Si1 N2 Sm1 117.41(11) . .
N1 Sm1 N2 C13 -150.0(2) . .
N1 Sm1 N2 C13 30.0(2) 3_665 .
N2 Sm1 N2 C13 67(100) 3_665 .
Si1 Sm1 N2 C13 -153.1(3) . .
Si1 Sm1 N2 C13 26.9(3) 3_665 .
N1 Sm1 N2 Si1 3.07(8) . .
N1 Sm1 N2 Si1 -176.93(8) 3_665 .
N2 Sm1 N2 Si1 -140(100) 3_665 .
Si1 Sm1 N2 Si1 180.0 3_665 .
Si1 N1 C1 C2 -80.8(4) . .
Sm1 N1 C1 C2 118.3(2) . .
Si1 N1 C1 C6 101.6(3) . .
Sm1 N1 C1 C6 -59.4(3) . .
Si1 N1 C1 K1 -163.99(14) . 3_665
Sm1 N1 C1 K1 35.1(2) . 3_665
N1 C1 C2 C3 -176.8(3) . .
C6 C1 C2 C3 1.0(4) . .
K1 C1 C2 C3 -64.4(3) 3_665 .
N1 C1 C2 C7 7.4(4) . .
C6 C1 C2 C7 -174.9(3) . .
K1 C1 C2 C7 119.7(3) 3_665 .
N1 C1 C2 K1 -112.4(2) . 3_665
C6 C1 C2 K1 65.4(2) . 3_665
C1 C2 C3 C4 1.3(5) . .
C7 C2 C3 C4 177.3(3) . .
K1 C2 C3 C4 -71.8(3) 3_665 .
C1 C2 C3 K1 73.1(3) . 3_665
C7 C2 C3 K1 -111.0(2) . 3_665
C2 C3 C4 C5 -1.6(5) . .
K1 C3 C4 C5 -77.0(3) 3_665 .
C2 C3 C4 K1 75.3(3) . 3_665
C3 C4 C5 C6 -0.5(5) . .
K1 C4 C5 C6 -72.0(3) 3_665 .
C3 C4 C5 K1 71.5(3) . 3_665
C4 C5 C6 C1 2.8(5) . .
K1 C5 C6 C1 -60.3(3) 3_665 .
C4 C5 C6 C10 -173.9(3) . .
K1 C5 C6 C10 123.0(3) 3_665 .
C4 C5 C6 K1 63.1(3) . 3_665
N1 C1 C6 C5 174.8(3) . .
C2 C1 C6 C5 -3.0(4) . .
K1 C1 C6 C5 56.8(3) 3_665 .
N1 C1 C6 C10 -8.5(4) . .
C2 C1 C6 C10 173.7(3) . .
K1 C1 C6 C10 -126.6(3) 3_665 .
N1 C1 C6 K1 118.1(2) . 3_665
C2 C1 C6 K1 -59.7(2) . 3_665
C3 C2 C7 C8 -72.4(4) . .
C1 C2 C7 C8 103.6(3) . .
K1 C2 C7 C8 -153.4(2) 3_665 .
C3 C2 C7 C9 50.9(4) . .
C1 C2 C7 C9 -133.1(3) . .
K1 C2 C7 C9 -30.1(3) 3_665 .
C5 C6 C10 C11 -79.5(4) . .
C1 C6 C10 C11 103.8(3) . .
K1 C6 C10 C11 6.6(3) 3_665 .
C5 C6 C10 C12 44.6(4) . .
C1 C6 C10 C12 -132.1(3) . .
K1 C6 C10 C12 130.7(2) 3_665 .
Si1 N2 C13 C18 91.2(3) . .
Sm1 N2 C13 C18 -123.5(2) . .
Si1 N2 C13 C14 -89.2(3) . .
Sm1 N2 C13 C14 56.1(3) . .
Si1 N2 C13 K1 -179.70(11) . .
Sm1 N2 C13 K1 -34.4(3) . .
O1 K1 C13 N2 -168.14(17) . .
C3 K1 C13 N2 19.1(2) 3_665 .
C4 K1 C13 N2 -19.2(2) 3_665 .
C16 K1 C13 N2 178.7(2) . .
C17 K1 C13 N2 -148.8(2) . .
C15 K1 C13 N2 146.2(2) . .
C18 K1 C13 N2 -119.0(3) . .
C2 K1 C13 N2 28.0(2) 3_665 .
C14 K1 C13 N2 117.2(3) . .
C5 K1 C13 N2 -27.1(2) 3_665 .
C1 K1 C13 N2 12.29(19) 3_665 .
O1 K1 C13 C18 -49.14(19) . .
C3 K1 C13 C18 138.13(17) 3_665 .
C4 K1 C13 C18 99.84(18) 3_665 .
C16 K1 C13 C18 -62.33(17) . .
C17 K1 C13 C18 -29.79(16) . .
C15 K1 C13 C18 -94.76(19) . .
C2 K1 C13 C18 147.01(16) 3_665 .
C14 K1 C13 C18 -123.8(2) . .
C5 K1 C13 C18 91.91(17) 3_665 .
C1 K1 C13 C18 131.29(16) 3_665 .
O1 K1 C13 C14 74.69(18) . .
C3 K1 C13 C14 -98.04(19) 3_665 .
C4 K1 C13 C14 -136.33(17) 3_665 .
C16 K1 C13 C14 61.50(17) . .
C17 K1 C13 C14 94.04(19) . .
C15 K1 C13 C14 29.07(16) . .
C18 K1 C13 C14 123.8(2) . .
C2 K1 C13 C14 -89.16(17) 3_665 .
C5 K1 C13 C14 -144.25(16) 3_665 .
C1 K1 C13 C14 -104.88(16) 3_665 .
N2 C13 C14 C15 -179.6(3) . .
C18 C13 C14 C15 0.0(4) . .
K1 C13 C14 C15 -62.8(3) . .
N2 C13 C14 C19 1.3(4) . .
C18 C13 C14 C19 -179.1(3) . .
K1 C13 C14 C19 118.1(3) . .
N2 C13 C14 K1 -116.8(2) . .
C18 C13 C14 K1 62.8(2) . .
O1 K1 C14 C15 4.2(2) . .
C3 K1 C14 C15 -125.67(19) 3_665 .
C4 K1 C14 C15 -159.8(2) 3_665 .
C16 K1 C14 C15 29.26(17) . .
C17 K1 C14 C15 62.57(18) . .
C18 K1 C14 C15 95.7(2) . .
C2 K1 C14 C15 -133.18(18) 3_665 .
C5 K1 C14 C15 172.78(17) 3_665 .
C13 K1 C14 C15 126.4(3) . .
C1 K1 C14 C15 -156.10(18) 3_665 .
O1 K1 C14 C13 -122.15(16) . .
C3 K1 C14 C13 107.98(17) 3_665 .
C4 K1 C14 C13 73.8(2) 3_665 .
C16 K1 C14 C13 -97.09(19) . .
C17 K1 C14 C13 -63.78(16) . .
C15 K1 C14 C13 -126.4(3) . .
C18 K1 C14 C13 -30.69(15) . .
C2 K1 C14 C13 100.47(16) 3_665 .
C5 K1 C14 C13 46.4(2) 3_665 .
C1 K1 C14 C13 77.55(16) 3_665 .
O1 K1 C14 C19 120.1(2) . .
C3 K1 C14 C19 -9.8(3) 3_665 .
C4 K1 C14 C19 -43.9(3) 3_665 .
C16 K1 C14 C19 145.2(2) . .
C17 K1 C14 C19 178.5(2) . .
C15 K1 C14 C19 115.9(3) . .
C18 K1 C14 C19 -148.4(2) . .
C2 K1 C14 C19 -17.3(2) 3_665 .
C5 K1 C14 C19 -71.3(2) 3_665 .
C13 K1 C14 C19 -117.7(3) . .
C1 K1 C14 C19 -40.2(2) 3_665 .
C13 C14 C15 C16 -1.2(5) . .
C19 C14 C15 C16 178.0(3) . .
K1 C14 C15 C16 -67.0(3) . .
C13 C14 C15 K1 65.8(3) . .
C19 C14 C15 K1 -115.1(3) . .
O1 K1 C15 C16 -49.52(19) . .
C3 K1 C15 C16 -151.49(18) 3_665 .
C4 K1 C15 C16 -159.6(4) 3_665 .
C17 K1 C15 C16 31.36(17) . .
C18 K1 C15 C16 64.33(18) . .
C2 K1 C15 C16 -176.02(17) 3_665 .
C14 K1 C15 C16 126.8(3) . .
C5 K1 C15 C16 113.1(2) 3_665 .
C13 K1 C15 C16 97.4(2) . .
C1 K1 C15 C16 154.82(17) 3_665 .
O1 K1 C15 C14 -176.35(18) . .
C3 K1 C15 C14 81.7(2) 3_665 .
C4 K1 C15 C14 73.6(5) 3_665 .
C16 K1 C15 C14 -126.8(3) . .
C17 K1 C15 C14 -95.5(2) . .
C18 K1 C15 C14 -62.50(17) . .
C2 K1 C15 C14 57.2(2) 3_665 .
C5 K1 C15 C14 -13.7(3) 3_665 .
C13 K1 C15 C14 -29.42(15) . .
C1 K1 C15 C14 28.0(2) 3_665 .
C14 C15 C16 C17 0.7(5) . .
K1 C15 C16 C17 -69.4(3) . .
C14 C15 C16 K1 70.1(3) . .
O1 K1 C16 C17 -108.27(19) . .
C3 K1 C16 C17 -170.5(2) 3_665 .
C4 K1 C16 C17 -70.2(4) 3_665 .
C15 K1 C16 C17 122.5(3) . .
C18 K1 C16 C17 29.01(16) . .
C2 K1 C16 C17 129.2(2) 3_665 .
C14 K1 C16 C17 93.8(2) . .
C5 K1 C16 C17 -2.7(3) 3_665 .
C13 K1 C16 C17 61.51(17) . .
C1 K1 C16 C17 84.8(2) 3_665 .
O1 K1 C16 C15 129.19(19) . .
C3 K1 C16 C15 67.0(3) 3_665 .
C4 K1 C16 C15 167.3(3) 3_665 .
C17 K1 C16 C15 -122.5(3) . .
C18 K1 C16 C15 -93.5(2) . .
C2 K1 C16 C15 6.6(3) 3_665 .
C14 K1 C16 C15 -28.76(16) . .
C5 K1 C16 C15 -125.3(2) 3_665 .
C13 K1 C16 C15 -61.03(17) . .
C1 K1 C16 C15 -37.7(2) 3_665 .
C15 C16 C17 C18 0.9(5) . .
K1 C16 C17 C18 -68.9(3) . .
C15 C16 C17 K1 69.8(3) . .
O1 K1 C17 C16 68.47(18) . .
C3 K1 C17 C16 160.1(5) 3_665 .
C4 K1 C17 C16 152.12(19) 3_665 .
C15 K1 C17 C16 -31.29(17) . .
C18 K1 C17 C16 -126.8(3) . .
C2 K1 C17 C16 -104.5(3) 3_665 .
C14 K1 C17 C16 -63.86(18) . .
C5 K1 C17 C16 178.46(17) 3_665 .
C13 K1 C17 C16 -96.9(2) . .
C1 K1 C17 C16 -123.93(18) 3_665 .
O1 K1 C17 C18 -164.77(18) . .
C3 K1 C17 C18 -73.1(6) 3_665 .
C4 K1 C17 C18 -81.1(2) 3_665 .
C16 K1 C17 C18 126.8(3) . .
C15 K1 C17 C18 95.5(2) . .
C2 K1 C17 C18 22.3(3) 3_665 .
C14 K1 C17 C18 62.89(17) . .
C5 K1 C17 C18 -54.8(2) 3_665 .
C13 K1 C17 C18 29.85(16) . .
C1 K1 C17 C18 2.8(2) 3_665 .
C16 C17 C18 C13 -2.1(5) . .
K1 C17 C18 C13 -69.1(2) . .
C16 C17 C18 C22 -179.5(3) . .
K1 C17 C18 C22 113.5(2) . .
C16 C17 C18 K1 67.0(3) . .
N2 C13 C18 C17 -178.9(3) . .
C14 C13 C18 C17 1.6(4) . .
K1 C13 C18 C17 65.6(2) . .
N2 C13 C18 C22 -1.6(4) . .
C14 C13 C18 C22 178.9(3) . .
K1 C13 C18 C22 -117.1(3) . .
N2 C13 C18 K1 115.6(2) . .
C14 C13 C18 K1 -64.0(2) . .
O1 K1 C18 C17 16.4(2) . .
C3 K1 C18 C17 163.00(19) 3_665 .
C4 K1 C18 C17 127.69(19) 3_665 .
C16 K1 C18 C17 -29.16(17) . .
C15 K1 C18 C17 -62.33(19) . .
C2 K1 C18 C17 -168.38(17) 3_665 .
C14 K1 C18 C17 -94.8(2) . .
C5 K1 C18 C17 136.28(18) 3_665 .
C13 K1 C18 C17 -125.4(3) . .
C1 K1 C18 C17 -177.87(17) 3_665 .
O1 K1 C18 C13 141.74(16) . .
C3 K1 C18 C13 -71.6(2) 3_665 .
C4 K1 C18 C13 -106.95(18) 3_665 .
C16 K1 C18 C13 96.19(19) . .
C17 K1 C18 C13 125.4(3) . .
C15 K1 C18 C13 63.02(16) . .
C2 K1 C18 C13 -43.0(2) 3_665 .
C14 K1 C18 C13 30.55(15) . .
C5 K1 C18 C13 -98.37(17) 3_665 .
C1 K1 C18 C13 -52.52(17) 3_665 .
O1 K1 C18 C22 -98.2(2) . .
C3 K1 C18 C22 48.4(3) 3_665 .
C4 K1 C18 C22 13.1(2) 3_665 .
C16 K1 C18 C22 -143.8(2) . .
C17 K1 C18 C22 -114.6(3) . .
C15 K1 C18 C22 -176.9(2) . .
C2 K1 C18 C22 77.0(2) 3_665 .
C14 K1 C18 C22 150.6(2) . .
C5 K1 C18 C22 21.7(2) 3_665 .
C13 K1 C18 C22 120.0(3) . .
C1 K1 C18 C22 67.5(2) 3_665 .
C15 C14 C19 C20 -41.5(4) . .
C13 C14 C19 C20 137.6(3) . .
K1 C14 C19 C20 -128.5(2) . .
C15 C14 C19 C21 83.7(4) . .
C13 C14 C19 C21 -97.1(3) . .
K1 C14 C19 C21 -3.2(3) . .
C17 C18 C22 C23 71.1(4) . .
C13 C18 C22 C23 -106.3(3) . .
K1 C18 C22 C23 157.6(2) . .
C17 C18 C22 C24 -53.3(4) . .
C13 C18 C22 C24 129.3(3) . .
K1 C18 C22 C24 33.2(3) . .
N1 Si1 C25 C26 19.8(3) . .
N2 Si1 C25 C26 136.6(2) . .
C31 Si1 C25 C26 -103.4(2) . .
Sm1 Si1 C25 C26 78.4(3) . .
N1 Si1 C25 C30 -156.0(2) . .
N2 Si1 C25 C30 -39.3(3) . .
C31 Si1 C25 C30 80.7(2) . .
Sm1 Si1 C25 C30 -97.4(2) . .
C30 C25 C26 C27 1.6(4) . .
Si1 C25 C26 C27 -174.4(2) . .
C25 C26 C27 C28 0.2(5) . .
C26 C27 C28 C29 -2.2(5) . .
C27 C28 C29 C30 2.4(5) . .
C28 C29 C30 C25 -0.6(5) . .
C26 C25 C30 C29 -1.4(4) . .
Si1 C25 C30 C29 174.6(2) . .
N1 Si1 C31 C32 -117.0(2) . .
N2 Si1 C31 C32 126.8(2) . .
C25 Si1 C31 C32 6.0(3) . .
Sm1 Si1 C31 C32 -175.7(2) . .
N1 Si1 C31 C36 61.5(2) . .
N2 Si1 C31 C36 -54.7(2) . .
C25 Si1 C31 C36 -175.5(2) . .
Sm1 Si1 C31 C36 2.9(3) . .
C36 C31 C32 C33 -0.5(4) . .
Si1 C31 C32 C33 178.1(2) . .
C31 C32 C33 C34 0.0(5) . .
C32 C33 C34 C35 0.6(5) . .
C33 C34 C35 C36 -0.6(5) . .
C34 C35 C36 C31 0.0(5) . .
C32 C31 C36 C35 0.5(4) . .
Si1 C31 C36 C35 -178.2(2) . .
C39 O1 C38 C37 -177.6(3) . .
K1 O1 C38 C37 -6.8(5) . .
C38 O1 C39 C40 -177.4(3) . .
K1 O1 C39 C40 11.3(4) . .
O1 C39 C40 K1 -7.6(3) . .
O1 K1 C40 C39 5.5(2) . .
C3 K1 C40 C39 87.8(3) 3_665 .
C4 K1 C40 C39 104.1(3) 3_665 .
C16 K1 C40 C39 -74.6(3) . .
C17 K1 C40 C39 -99.0(3) . .
C15 K1 C40 C39 -71.0(3) . .
C18 K1 C40 C39 -120.1(3) . .
C2 K1 C40 C39 96.6(3) 3_665 .
C14 K1 C40 C39 -92.5(3) . .
C5 K1 C40 C39 128.9(3) 3_665 .
C13 K1 C40 C39 -119.1(2) . .
C1 K1 C40 C39 127.3(2) 3_665 .
